data_2227470
loop_
_publ_author_name
'Yu, Tie-Ming'
'Lv, Lu-Ping'

_publ_section_title
;
 <i>N</i>'-(2-Methoxybenzylidene)acetohydrazide
;
_journal_coeditor_code GW2092
_journal_issue 10
_journal_name_full 'Acta Crystallographica Section E'
_journal_page_first o2666
_journal_paper_doi 10.1107/S1600536810038092
_journal_volume 66
_journal_year 2010
_chemical_formula_iupac 'C10 H12 N2 O2'
_chemical_formula_moiety 'C10 H12 N2 O2'
_chemical_formula_sum 'C10 H12 N2 O2'
_chemical_formula_weight 192.22
_chemical_name_systematic
;
<i>N</i>'-(2-Methoxybenzylidene)acetohydrazide
;
_space_group_IT_number 2
_symmetry_cell_setting triclinic
_symmetry_space_group_name_Hall '-P 1'
_symmetry_space_group_name_H-M 'P -1'
_atom_sites_solution_hydrogens geom
_atom_sites_solution_primary direct
_atom_sites_solution_secondary difmap
_audit_creation_method SHELXL-97
_cell_angle_alpha 77.499(4)
_cell_angle_beta 76.516(5)
_cell_angle_gamma 89.101(5)
_cell_formula_units_Z 2
_cell_length_a 5.3865(7)
_cell_length_b 8.4609(11)
_cell_length_c 11.3301(14)
_cell_measurement_reflns_used 1694
_cell_measurement_temperature 223(2)
_cell_measurement_theta_max 25.0
_cell_measurement_theta_min 1.9
_cell_volume 489.90(11)
_computing_cell_refinement 'SAINT (Bruker, 2002)'
_computing_data_collection 'SMART (Bruker, 2002)'
_computing_data_reduction 'SAINT (Bruker, 2002)'
_computing_molecular_graphics 'SHELXTL (Sheldrick, 2008)'
_computing_publication_material 'SHELXTL (Sheldrick, 2008)'
_computing_structure_refinement 'SHELXL97 (Sheldrick, 2008)'
_computing_structure_solution 'SHELXS97 (Sheldrick, 2008)'
_diffrn_ambient_temperature 223(2)
_diffrn_measured_fraction_theta_full 0.980
_diffrn_measured_fraction_theta_max 0.980
_diffrn_measurement_device_type 'Bruker SMART CCD area-detector'
_diffrn_measurement_method '\f and \w scans'
_diffrn_radiation_monochromator graphite
_diffrn_radiation_source 'fine-focus sealed tube'
_diffrn_radiation_type MoK\a
_diffrn_radiation_wavelength 0.71073
_diffrn_reflns_av_R_equivalents 0.0176
_diffrn_reflns_av_sigmaI/netI 0.0211
_diffrn_reflns_limit_h_max 6
_diffrn_reflns_limit_h_min -6
_diffrn_reflns_limit_k_max 9
_diffrn_reflns_limit_k_min -10
_diffrn_reflns_limit_l_max 13
_diffrn_reflns_limit_l_min -13
_diffrn_reflns_number 4827
_diffrn_reflns_theta_full 25.02
_diffrn_reflns_theta_max 25.02
_diffrn_reflns_theta_min 1.89
_exptl_absorpt_coefficient_mu 0.093
_exptl_absorpt_correction_T_max 0.9852
_exptl_absorpt_correction_T_min 0.9818
_exptl_absorpt_correction_type multi-scan
_exptl_absorpt_process_details '(SADABS; Bruker, 2002)'
_exptl_crystal_colour colourless
_exptl_crystal_density_diffrn 1.303
_exptl_crystal_density_method 'not measured'
_exptl_crystal_description Block
_exptl_crystal_F_000 204
_exptl_crystal_size_max 0.19
_exptl_crystal_size_mid 0.17
_exptl_crystal_size_min 0.15
_refine_diff_density_max 0.402
_refine_diff_density_min -0.332
_refine_ls_extinction_method none
_refine_ls_goodness_of_fit_ref 1.059
_refine_ls_hydrogen_treatment constr
_refine_ls_matrix_type full
_refine_ls_number_parameters 128
_refine_ls_number_reflns 1694
_refine_ls_number_restraints 0
_refine_ls_restrained_S_all 1.059
_refine_ls_R_factor_all 0.0608
_refine_ls_R_factor_gt 0.0557
_refine_ls_shift/su_max 0.000
_refine_ls_shift/su_mean 0.000
_refine_ls_structure_factor_coef Fsqd
_refine_ls_weighting_details 'calc w=1/[\s^2^(Fo^2^)+(0.0812P)^2^+0.2650P] where P=(Fo^2^+2Fc^2^)/3'
_refine_ls_weighting_scheme calc
_refine_ls_wR_factor_gt 0.1597
_refine_ls_wR_factor_ref 0.1628
_reflns_number_gt 1489
_reflns_number_total 1694
_reflns_threshold_expression I>2sigma(I)
_cod_data_source_file gw2092.cif
_cod_data_source_block I
_cod_database_code 2227470
_cod_database_fobs_code 2227470

loop_
_symmetry_equiv_pos_as_xyz
'x, y, z'
'-x, -y, -z'

loop_
_atom_site_type_symbol
_atom_site_label
_atom_site_fract_x
_atom_site_fract_y
_atom_site_fract_z
_atom_site_U_iso_or_equiv
_atom_site_adp_type
_atom_site_calc_flag
_atom_site_refinement_flags
_atom_site_occupancy
_atom_site_disorder_assembly
_atom_site_disorder_group
O O1 0.3030(3) 0.1576(2) 0.41553(14) 0.0617(5) Uani d . 1 . .
C C10 0.6401(4) 0.2210(3) -0.2060(2) 0.0533(6) Uani d . 1 . .
H H10A 0.5000 0.2686 -0.1579 0.080 Uiso calc R 1 . .
H H10B 0.5753 0.1429 -0.2424 0.080 Uiso calc R 1 . .
H H10C 0.7390 0.3041 -0.2707 0.080 Uiso calc R 1 . .
N N1 0.5212(3) 0.2232(2) 0.04470(16) 0.0430(5) Uani d . 1 . .
N N2 0.7383(3) 0.1459(2) -0.00176(16) 0.0461(5) Uani d . 1 . .
H H2 0.8319 0.1014 0.0474 0.055 Uiso calc R 1 . .
C C1 0.1048(5) 0.3982(3) 0.1500(2) 0.0522(6) Uani d . 1 . .
H H1 0.1575 0.4195 0.0637 0.063 Uiso calc R 1 . .
C C2 -0.1084(5) 0.4724(3) 0.2049(2) 0.0576(6) Uani d . 1 . .
H H2A -0.1987 0.5420 0.1560 0.069 Uiso calc R 1 . .
C C3 -0.1852(5) 0.4423(3) 0.3321(2) 0.0572(6) Uani d . 1 . .
H H3 -0.3285 0.4917 0.3696 0.069 Uiso calc R 1 . .
C C4 -0.0514(5) 0.3388(3) 0.4053(2) 0.0562(6) Uani d . 1 . .
H H4 -0.1048 0.3197 0.4915 0.067 Uiso calc R 1 . .
C C5 0.1626(4) 0.2634(3) 0.3506(2) 0.0462(5) Uani d . 1 . .
C C6 0.2348(6) 0.1311(4) 0.5483(2) 0.0720(8) Uani d . 1 . .
H H6A 0.3527 0.0593 0.5823 0.108 Uiso calc R 1 . .
H H6B 0.0651 0.0835 0.5791 0.108 Uiso calc R 1 . .
H H6C 0.2408 0.2326 0.5725 0.108 Uiso calc R 1 . .
C C7 0.2427(4) 0.2924(3) 0.22085(19) 0.0418(5) Uani d . 1 . .
C C8 0.4680(4) 0.2133(3) 0.16151(19) 0.0421(5) Uani d . 1 . .
H H8 0.5719 0.1559 0.2096 0.050 Uiso calc R 1 . .
C C9 0.8059(4) 0.1389(3) -0.12303(19) 0.0424(5) Uani d . 1 . .
O O2 0.9982(3) 0.0679(2) -0.16141(14) 0.0528(5) Uani d . 1 . .

loop_
_atom_site_aniso_label
_atom_site_aniso_U_11
_atom_site_aniso_U_22
_atom_site_aniso_U_33
_atom_site_aniso_U_12
_atom_site_aniso_U_13
_atom_site_aniso_U_23
O1 0.0686(11) 0.0756(12) 0.0348(8) 0.0287(9) -0.0062(7) -0.0076(8)
C10 0.0497(13) 0.0723(16) 0.0378(12) 0.0158(11) -0.0097(10) -0.0134(11)
N1 0.0414(9) 0.0489(11) 0.0373(9) 0.0120(7) -0.0048(7) -0.0116(8)
N2 0.0431(10) 0.0589(12) 0.0350(9) 0.0181(8) -0.0073(7) -0.0107(8)
C1 0.0573(13) 0.0584(14) 0.0412(12) 0.0157(11) -0.0123(10) -0.0118(10)
C2 0.0562(14) 0.0611(15) 0.0585(15) 0.0213(11) -0.0178(11) -0.0166(12)
C3 0.0508(13) 0.0610(15) 0.0602(15) 0.0174(11) -0.0046(11) -0.0242(12)
C4 0.0582(14) 0.0650(15) 0.0409(12) 0.0131(11) 0.0008(10) -0.0162(11)
C5 0.0486(12) 0.0489(12) 0.0391(11) 0.0084(9) -0.0070(9) -0.0098(9)
C6 0.094(2) 0.083(2) 0.0359(13) 0.0288(16) -0.0138(13) -0.0109(12)
C7 0.0422(11) 0.0440(12) 0.0387(11) 0.0064(9) -0.0070(9) -0.0114(9)
C8 0.0447(11) 0.0444(11) 0.0360(11) 0.0088(9) -0.0078(9) -0.0088(9)
C9 0.0394(11) 0.0494(12) 0.0357(11) 0.0065(9) -0.0039(8) -0.0091(9)
O2 0.0479(9) 0.0689(11) 0.0396(8) 0.0221(7) -0.0051(7) -0.0143(7)

loop_
_atom_type_symbol
_atom_type_description
_atom_type_scat_dispersion_real
_atom_type_scat_dispersion_imag
_atom_type_scat_source
C C 0.0033 0.0016 'International Tables Vol C Tables 4.2.6.8 and 6.1.1.4'
H H 0.0000 0.0000 'International Tables Vol C Tables 4.2.6.8 and 6.1.1.4'
N N 0.0061 0.0033 'International Tables Vol C Tables 4.2.6.8 and 6.1.1.4'
O O 0.0106 0.0060 'International Tables Vol C Tables 4.2.6.8 and 6.1.1.4'

loop_
_geom_angle_atom_site_label_1
_geom_angle_atom_site_label_2
_geom_angle_atom_site_label_3
_geom_angle_site_symmetry_1
_geom_angle_site_symmetry_3
_geom_angle
_geom_angle_publ_flag
C5 O1 C6 . . 117.66(19) ?
C9 C10 H10A . . 109.5 ?
C9 C10 H10B . . 109.5 ?
H10A C10 H10B . . 109.5 ?
C9 C10 H10C . . 109.5 ?
H10A C10 H10C . . 109.5 ?
H10B C10 H10C . . 109.5 ?
C8 N1 N2 . . 115.56(18) ?
C9 N2 N1 . . 121.13(17) ?
C9 N2 H2 . . 119.4 ?
N1 N2 H2 . . 119.4 ?
C2 C1 C7 . . 121.7(2) ?
C2 C1 H1 . . 119.2 ?
C7 C1 H1 . . 119.2 ?
C3 C2 C1 . . 119.2(2) ?
C3 C2 H2A . . 120.4 ?
C1 C2 H2A . . 120.4 ?
C2 C3 C4 . . 120.6(2) ?
C2 C3 H3 . . 119.7 ?
C4 C3 H3 . . 119.7 ?
C3 C4 C5 . . 120.4(2) ?
C3 C4 H4 . . 119.8 ?
C5 C4 H4 . . 119.8 ?
O1 C5 C4 . . 124.3(2) ?
O1 C5 C7 . . 116.03(19) ?
C4 C5 C7 . . 119.7(2) ?
O1 C6 H6A . . 109.5 ?
O1 C6 H6B . . 109.5 ?
H6A C6 H6B . . 109.5 ?
O1 C6 H6C . . 109.5 ?
H6A C6 H6C . . 109.5 ?
H6B C6 H6C . . 109.5 ?
C1 C7 C5 . . 118.4(2) ?
C1 C7 C8 . . 121.2(2) ?
C5 C7 C8 . . 120.42(19) ?
N1 C8 C7 . . 120.22(19) ?
N1 C8 H8 . . 119.9 ?
C7 C8 H8 . . 119.9 ?
O2 C9 N2 . . 119.71(19) ?
O2 C9 C10 . . 122.64(19) ?
N2 C9 C10 . . 117.65(18) ?

loop_
_geom_bond_atom_site_label_1
_geom_bond_atom_site_label_2
_geom_bond_site_symmetry_2
_geom_bond_distance
_geom_bond_publ_flag
O1 C5 . 1.367(3) ?
O1 C6 . 1.430(3) ?
C10 C9 . 1.501(3) ?
C10 H10A . 0.9600 ?
C10 H10B . 0.9600 ?
C10 H10C . 0.9600 ?
N1 C8 . 1.272(3) ?
N1 N2 . 1.382(2) ?
N2 C9 . 1.351(3) ?
N2 H2 . 0.8600 ?
C1 C2 . 1.383(3) ?
C1 C7 . 1.394(3) ?
C1 H1 . 0.9300 ?
C2 C3 . 1.371(3) ?
C2 H2A . 0.9300 ?
C3 C4 . 1.385(4) ?
C3 H3 . 0.9300 ?
C4 C5 . 1.391(3) ?
C4 H4 . 0.9300 ?
C5 C7 . 1.399(3) ?
C6 H6A . 0.9600 ?
C6 H6B . 0.9600 ?
C6 H6C . 0.9600 ?
C7 C8 . 1.470(3) ?
C8 H8 . 0.9300 ?
C9 O2 . 1.227(2) ?

loop_
_geom_hbond_atom_site_label_D
_geom_hbond_atom_site_label_H
_geom_hbond_atom_site_label_A
_geom_hbond_site_symmetry_A
_geom_hbond_distance_DH
_geom_hbond_distance_HA
_geom_hbond_distance_DA
_geom_hbond_angle_DHA
_geom_hbond_publ_flag
C10 H10A N1 . 0.96 2.27 2.766(3) 110.9 yes
N2 H2 O2 2_755 0.86 2.07 2.899(2) 162.6 yes
C6 H6A O1 2_656 0.96 2.59 3.491(3) 156.5 yes

loop_
_geom_torsion_atom_site_label_1
_geom_torsion_atom_site_label_2
_geom_torsion_atom_site_label_3
_geom_torsion_atom_site_label_4
_geom_torsion_site_symmetry_1
_geom_torsion_site_symmetry_2
_geom_torsion_site_symmetry_3
_geom_torsion_site_symmetry_4
_geom_torsion
_geom_torsion_publ_flag
C8 N1 N2 C9 . . . . 175.77(19) ?
C7 C1 C2 C3 . . . . 0.5(4) ?
C1 C2 C3 C4 . . . . 0.0(4) ?
C2 C3 C4 C5 . . . . -0.3(4) ?
C6 O1 C5 C4 . . . . -4.2(4) ?
C6 O1 C5 C7 . . . . 176.9(2) ?
C3 C4 C5 O1 . . . . -178.8(2) ?
C3 C4 C5 C7 . . . . 0.0(4) ?
C2 C1 C7 C5 . . . . -0.8(4) ?
C2 C1 C7 C8 . . . . 179.6(2) ?
O1 C5 C7 C1 . . . . 179.4(2) ?
C4 C5 C7 C1 . . . . 0.5(4) ?
O1 C5 C7 C8 . . . . -0.9(3) ?
C4 C5 C7 C8 . . . . -179.8(2) ?
N2 N1 C8 C7 . . . . 179.40(17) ?
C1 C7 C8 N1 . . . . -9.4(3) ?
C5 C7 C8 N1 . . . . 171.0(2) ?
N1 N2 C9 O2 . . . . -179.23(19) ?
N1 N2 C9 C10 . . . . 1.3(3) ?

loop_
_cod_related_entry_id
_cod_related_entry_database
_cod_related_entry_code
1 ChemSpider 7832606
